data_7709362
loop_
_publ_author_name
'Shi, Yu'
'Zhou, Tong'
'Di, Jia-Qi'
'Wang, Wenhui'
'Ma, Li'
'Zhang, Heng'
'Gao, Yuanzhe'

_publ_section_title
;
 Three Si-substituted polyoxovanadates as efficient catalysts for
 Knoevenagel condensation and selective oxidation of styrene to
 benzaldehyde.
;
_journal_issue 8
_journal_name_full 'Dalton transactions (Cambridge, England : 2003)'
_journal_page_first 3304
_journal_page_last 3313
_journal_paper_doi 10.1039/d1dt03862a
_journal_volume 51
_journal_year 2022
_chemical_formula_moiety 'C24 H86 Co5 N16 O46 Si4 V16 H2O 6H2O'
_chemical_formula_sum 'C24 H100 Co5 N16 O54 Si4 V16'
_chemical_formula_weight 2699.24
_space_group_crystal_system triclinic
_space_group_IT_number 2
_space_group_name_Hall '-P 1'
_space_group_name_H-M_alt 'P -1'
_atom_sites_solution_hydrogens geom
_audit_creation_method SHELXL-2018/3
_audit_update_record
;
2022-01-21 deposited with the CCDC.	2022-01-24 downloaded from the CCDC.
;
_cell_angle_alpha 91.7840(10)
_cell_angle_beta 98.7650(10)
_cell_angle_gamma 96.3390(10)
_cell_formula_units_Z 1
_cell_length_a 12.9632(9)
_cell_length_b 13.8288(10)
_cell_length_c 14.4745(11)
_cell_measurement_reflns_used 15841
_cell_measurement_temperature 296(2)
_cell_measurement_theta_max 28.252
_cell_measurement_theta_min 1.483
_cell_volume 2545.8(3)
_computing_cell_refinement 'Bruker XSCANS'
_computing_data_collection 'SAINT v7.68A (Bruker, 2009)'
_computing_data_reduction 'Bruker SHELXTL'
_computing_molecular_graphics 'Olex2 1.5 (Dolomanov et al., 2009)'
_computing_publication_material 'Bruker SHELXTL'
_computing_structure_refinement 'SHELXL-2018/3 (Sheldrick, 2018)'
_computing_structure_solution 'SHELXL-2018/3 (Sheldrick, 2018)'
_diffrn_ambient_temperature 296(2)
_diffrn_measured_fraction_theta_full 0.987
_diffrn_measured_fraction_theta_max 0.987
_diffrn_measurement_device_type 'CCD area detector'
_diffrn_radiation_type MoK\a
_diffrn_radiation_wavelength 0.71073
_diffrn_reflns_av_R_equivalents 0.0174
_diffrn_reflns_av_unetI/netI 0.0351
_diffrn_reflns_Laue_measured_fraction_full 0.987
_diffrn_reflns_Laue_measured_fraction_max 0.987
_diffrn_reflns_limit_h_max 13
_diffrn_reflns_limit_h_min -15
_diffrn_reflns_limit_k_max 16
_diffrn_reflns_limit_k_min -16
_diffrn_reflns_limit_l_max 17
_diffrn_reflns_limit_l_min -13
_diffrn_reflns_number 12882
_diffrn_reflns_point_group_measured_fraction_full 0.987
_diffrn_reflns_point_group_measured_fraction_max 0.987
_diffrn_reflns_theta_full 24.999
_diffrn_reflns_theta_max 24.999
_diffrn_reflns_theta_min 1.483
_exptl_absorpt_coefficient_mu 2.314
_exptl_absorpt_correction_T_max 0.9116
_exptl_absorpt_correction_T_min 0.7789
_exptl_absorpt_correction_type multi-scan
_exptl_absorpt_process_details 'SADABS (Bruker, 2009)'
_exptl_crystal_colour brown
_exptl_crystal_density_diffrn 1.761
_exptl_crystal_description strip
_exptl_crystal_F_000 1347
_exptl_crystal_size_max 0.110
_exptl_crystal_size_mid 0.090
_exptl_crystal_size_min 0.040
_refine_diff_density_max 1.584
_refine_diff_density_min -0.916
_refine_diff_density_rms 0.112
_refine_ls_extinction_method none
_refine_ls_goodness_of_fit_ref 1.019
_refine_ls_hydrogen_treatment constr
_refine_ls_matrix_type full
_refine_ls_number_parameters 495
_refine_ls_number_reflns 8858
_refine_ls_number_restraints 2
_refine_ls_restrained_S_all 1.019
_refine_ls_R_factor_all 0.0583
_refine_ls_R_factor_gt 0.0489
_refine_ls_shift/su_max 0.012
_refine_ls_shift/su_mean 0.001
_refine_ls_structure_factor_coef Fsqd
_refine_ls_weighting_details 'w=1/[\s^2^(Fo^2^)+(0.0896P)^2^+3.8422P] where P=(Fo^2^+2Fc^2^)/3'
_refine_ls_weighting_scheme calc
_refine_ls_wR_factor_gt 0.1393
_refine_ls_wR_factor_ref 0.1458
_reflns_Friedel_coverage 0.000
_reflns_number_gt 7173
_reflns_number_total 8858
_reflns_threshold_expression 'I > 2\s(I)'
_cod_data_source_file d1dt03862a2.cif
_cod_data_source_block 2
_cod_depositor_comments 'Adding full bibliography for 7709360--7709362.cif.'
_cod_database_code 7709362
_shelx_shelxl_version_number 2018/3
_shelx_space_group_comment
;
The symmetry employed for this shelxl refinement is uniquely defined
by the following loop, which should always be used as a source of
symmetry information in preference to the above space-group names.
They are only intended as comments.
;
_shelx_estimated_absorpt_t_min 0.785
_shelx_estimated_absorpt_t_max 0.913

loop_
_space_group_symop_operation_xyz
'x, y, z'
'-x, -y, -z'

loop_
_atom_site_label
_atom_site_type_symbol
_atom_site_fract_x
_atom_site_fract_y
_atom_site_fract_z
_atom_site_U_iso_or_equiv
_atom_site_adp_type
_atom_site_occupancy
_atom_site_site_symmetry_order
_atom_site_calc_flag
_atom_site_refinement_flags_posn
_atom_site_refinement_flags_adp
_atom_site_refinement_flags_occupancy
_atom_site_disorder_assembly
_atom_site_disorder_group
C1 C -0.2005(15) 0.2271(13) 0.5143(13) 0.192(7) Uiso 1 1 d . . . . .
H1C H -0.246640 0.238660 0.457418 0.230 Uiso 1 1 calc R U . . .
H1D H -0.222874 0.262002 0.565473 0.230 Uiso 1 1 calc R U . . .
C2 C -0.1011(16) 0.2654(14) 0.5064(14) 0.193(7) Uiso 1 1 d . . . . .
H2 H -0.058109 0.269896 0.568615 0.232 Uiso 1 1 calc R U . . .
C3 C -0.082(2) 0.367(2) 0.4589(17) 0.294(13) Uiso 1 1 d . . . . .
H3C H -0.008248 0.383508 0.458866 0.441 Uiso 1 1 calc R U . . .
H3D H -0.118415 0.361551 0.395655 0.441 Uiso 1 1 calc R U . . .
H3E H -0.108274 0.416631 0.493510 0.441 Uiso 1 1 calc R U . . .
C4 C -0.3902(9) 0.2724(7) 1.0966(7) 0.111(4) Uani 1 1 d . . . . .
H4 H -0.342226 0.222368 1.106185 0.133 Uiso 1 1 calc R U . . .
C5 C -0.3385(7) 0.3378(8) 1.0384(9) 0.125(5) Uani 1 1 d . . . . .
H5A H -0.369652 0.398404 1.038932 0.150 Uiso 1 1 calc R U . . .
H5B H -0.265483 0.352153 1.067093 0.150 Uiso 1 1 calc R U . . .
C6 C -0.3960(10) 0.3056(8) 1.1951(8) 0.126(4) Uani 1 1 d . . . . .
H6A H -0.432569 0.254343 1.224957 0.189 Uiso 1 1 calc R U . . .
H6B H -0.326144 0.321444 1.228900 0.189 Uiso 1 1 calc R U . . .
H6C H -0.432855 0.362087 1.194384 0.189 Uiso 1 1 calc R U . . .
C7 C -0.5068(14) 0.2885(12) 0.7105(10) 0.168(6) Uani 1 1 d . U . . .
H7A H -0.533809 0.267889 0.645894 0.202 Uiso 1 1 calc R U . . .
H7B H -0.452098 0.342304 0.710458 0.202 Uiso 1 1 calc R U . . .
C8 C -0.5898(13) 0.3222(12) 0.7527(13) 0.169(7) Uani 1 1 d . . . . .
H8 H -0.645482 0.267656 0.737407 0.203 Uiso 1 1 calc R U . . .
C9 C -0.6439(17) 0.4083(12) 0.7064(17) 0.269(12) Uani 1 1 d . . . . .
H9A H -0.697972 0.424336 0.740719 0.404 Uiso 1 1 calc R U . . .
H9B H -0.592535 0.464056 0.707227 0.404 Uiso 1 1 calc R U . . .
H9C H -0.674284 0.389250 0.642887 0.404 Uiso 1 1 calc R U . . .
C10 C 0.0075(17) -0.5543(8) 0.8191(17) 0.226(11) Uani 1 1 d . U . . .
H10 H -0.014534 -0.622012 0.831747 0.271 Uiso 1 1 calc R U . . .
C11 C 0.1138(16) -0.5368(14) 0.8449(12) 0.261(13) Uani 1 1 d . U . . .
H11A H 0.139510 -0.469851 0.835233 0.313 Uiso 1 1 calc R U . . .
H11B H 0.149938 -0.580260 0.810668 0.313 Uiso 1 1 calc R U . . .
C12 C -0.0036(15) -0.5456(13) 0.7013(12) 0.194(7) Uiso 1 1 d . . . . .
H12A H -0.076356 -0.556695 0.673850 0.291 Uiso 1 1 calc R U . . .
H12B H 0.025324 -0.481719 0.687442 0.291 Uiso 1 1 calc R U . . .
H12C H 0.034081 -0.593480 0.675973 0.291 Uiso 1 1 calc R U . . .
N1 N -0.0454(6) 0.2060(6) 0.4372(6) 0.100(2) Uiso 1 1 d . . . . .
N2 N -0.2137(8) 0.1282(7) 0.5296(6) 0.122(3) Uiso 1 1 d . . . . .
N3 N -0.4869(4) 0.2162(4) 1.0476(4) 0.0616(14) Uani 1 1 d . . . . .
H3A H -0.542615 0.244397 1.058615 0.074 Uiso 1 1 calc R U . . .
H3B H -0.492744 0.156159 1.068076 0.074 Uiso 1 1 calc R U . . .
N4 N -0.3406(4) 0.3080(4) 0.9473(5) 0.0729(18) Uani 1 1 d . . . . .
H4A H -0.284405 0.277925 0.941961 0.087 Uiso 1 1 calc R U . . .
H4B H -0.339478 0.359310 0.911690 0.087 Uiso 1 1 calc R U . . .
N5 N -0.5736(6) 0.3265(5) 0.8566(8) 0.115(3) Uani 1 1 d . . . . .
H5C H -0.635177 0.317951 0.877133 0.138 Uiso 1 1 calc R U . . .
H5D H -0.540328 0.384074 0.879142 0.138 Uiso 1 1 calc R U . . .
N6 N -0.4603(5) 0.2076(5) 0.7575(5) 0.086(2) Uani 1 1 d . U . . .
H6D H -0.392215 0.212059 0.753264 0.103 Uiso 1 1 calc R U . . .
H6E H -0.491119 0.151334 0.729447 0.103 Uiso 1 1 calc R U . . .
N7 N -0.0591(9) -0.4964(5) 0.8539(7) 0.147(5) Uani 1 1 d . . . . .
H7C H -0.126031 -0.522027 0.840293 0.176 Uiso 1 1 calc R U . . .
H7D H -0.052178 -0.436259 0.833628 0.176 Uiso 1 1 calc R U . . .
N8 N 0.1265(6) -0.5570(5) 0.9474(9) 0.135(4) Uani 1 1 d . . . . .
H8A H 0.187870 -0.528030 0.977096 0.162 Uiso 1 1 calc R U . . .
H8B H 0.123997 -0.620770 0.955146 0.162 Uiso 1 1 calc R U . . .
O2 O 0.0789(2) -0.1899(2) 0.8786(2) 0.0345(7) Uani 1 1 d . . . . .
O1W O 0.000000 0.000000 1.000000 0.176(6) Uani 1 2 d S . P . .
O3 O -0.0051(2) -0.0973(2) 0.7474(2) 0.0349(7) Uani 1 1 d . . . . .
O4 O -0.0876(2) -0.2460(2) 0.9372(2) 0.0329(7) Uani 1 1 d . . . . .
O5 O -0.1982(2) -0.1579(2) 0.8195(2) 0.0344(7) Uani 1 1 d . . . . .
O6 O -0.1942(2) -0.1934(2) 1.0797(2) 0.0325(7) Uani 1 1 d . . . . .
O7 O -0.2895(2) -0.0899(2) 0.9621(2) 0.0302(7) Uani 1 1 d . . . . .
O8 O -0.2509(2) 0.0521(2) 1.0799(2) 0.0304(7) Uani 1 1 d . . . . .
O9 O -0.2421(2) 0.0265(2) 0.8212(2) 0.0318(7) Uani 1 1 d . . . . .
O10 O -0.1557(2) -0.0500(2) 1.1986(2) 0.0325(7) Uani 1 1 d . . . . .
O11 O 0.0503(2) -0.0861(2) 1.2499(2) 0.0326(7) Uani 1 1 d . . . . .
O12 O 0.0165(2) -0.2134(2) 1.1183(2) 0.0357(7) Uani 1 1 d . . . . .
O13 O -0.1834(2) 0.1617(2) 0.9417(2) 0.0313(7) Uani 1 1 d . . . . .
O14 O -0.1902(3) -0.0555(3) 0.6715(2) 0.0379(8) Uani 1 1 d . . . . .
O15 O -0.3763(3) -0.1121(3) 0.7163(3) 0.0467(9) Uani 1 1 d . . . . .
O16 O -0.0251(3) -0.0020(3) 0.5876(2) 0.0421(8) Uani 1 1 d . . . . .
O17 O 0.0831(3) -0.3560(2) 0.9972(3) 0.0401(8) Uani 1 1 d . . . . .
O18 O -0.4028(2) 0.0835(2) 0.9226(2) 0.0367(8) Uani 1 1 d . . . . .
O19 O -0.3125(3) -0.3013(2) 0.9224(3) 0.0451(9) Uani 1 1 d . . . . .
O20 O -0.1153(3) -0.2425(3) 1.2646(3) 0.0524(10) Uani 1 1 d . . . . .
O21 O -0.0819(3) -0.3052(3) 0.7428(3) 0.0504(10) Uani 1 1 d . . . . .
O22 O 0.2102(3) -0.2239(3) 1.2490(3) 0.0473(9) Uani 1 1 d . . . . .
O23 O -0.6174(2) 0.1181(3) 0.8638(2) 0.0390(8) Uani 1 1 d . . . . .
O24 O 0.2121(3) -0.1351(3) 0.7370(3) 0.0487(9) Uani 1 1 d . . . . .
O25W O -0.2122(6) -0.0244(9) 0.4093(5) 0.173(4) Uani 1 1 d . . . . .
V1 V 0.14706(6) -0.09039(6) 0.81100(5) 0.03019(19) Uani 1 1 d . . . . .
V2 V -0.06218(6) -0.21095(5) 0.81399(6) 0.0316(2) Uani 1 1 d . . . . .
V3 V -0.22455(6) -0.20756(5) 0.94460(6) 0.02906(19) Uani 1 1 d . . . . .
V4 V -0.27145(6) -0.08514(5) 1.09736(6) 0.02925(19) Uani 1 1 d . . . . .
V5 V -0.28522(5) 0.04999(5) 0.94690(5) 0.02612(18) Uani 1 1 d . . . . .
V6 V -0.08503(6) -0.16630(6) 1.18891(6) 0.0313(2) Uani 1 1 d . . . . .
V7 V 0.14849(6) -0.15119(6) 1.18181(6) 0.03032(19) Uani 1 1 d . . . . .
V8 V 0.05730(6) -0.24305(5) 0.99734(6) 0.02895(19) Uani 1 1 d . . . . .
Co1 Co -0.48002(5) 0.21103(5) 0.90194(6) 0.0458(2) Uani 1 1 d . . . . .
Co2 Co 0.000000 -0.500000 1.000000 0.0336(2) Uani 1 2 d S . P . .
Co3' Co -0.0559(5) 0.1123(4) 0.4896(4) 0.0482(14) Uiso 0.2 1 d . . P . .
Co3 Co -0.09166(10) 0.05678(10) 0.46850(8) 0.0339(3) Uani 0.6 1 d . . P . .
Si1 Si -0.25490(10) -0.07503(9) 0.75865(9) 0.0309(3) Uani 1 1 d . . . . .
Si2 Si -0.06369(10) -0.01596(10) 0.68599(9) 0.0313(3) Uani 1 1 d . . . . .
Co33 Co -0.0402(6) 0.0860(6) 0.4966(5) 0.0634(19) Uiso 0.2 1 d . . P . .

loop_
_atom_site_aniso_label
_atom_site_aniso_U_11
_atom_site_aniso_U_22
_atom_site_aniso_U_33
_atom_site_aniso_U_23
_atom_site_aniso_U_13
_atom_site_aniso_U_12
C4 0.132(9) 0.094(6) 0.082(6) -0.012(5) -0.028(6) -0.022(6)
C5 0.068(6) 0.128(9) 0.169(10) -0.079(8) 0.048(6) -0.051(6)
C6 0.132(9) 0.109(8) 0.126(9) -0.035(7) -0.008(7) 0.021(7)
C7 0.210(17) 0.184(14) 0.129(11) 0.091(10) 0.036(11) 0.065(12)
C8 0.164(14) 0.177(14) 0.185(15) 0.104(12) 0.023(12) 0.083(11)
C9 0.23(2) 0.163(15) 0.42(3) 0.151(19) 0.01(2) 0.080(15)
C10 0.275(17) 0.039(5) 0.41(3) -0.005(10) 0.23(2) -0.013(9)
C11 0.306(18) 0.28(2) 0.197(14) -0.146(14) 0.221(14) -0.191(17)
N3 0.032(3) 0.073(3) 0.078(4) -0.029(3) 0.009(2) 0.008(2)
N4 0.037(3) 0.040(3) 0.140(6) -0.006(3) 0.017(3) -0.004(2)
N5 0.081(5) 0.059(4) 0.199(10) 0.003(5) -0.006(6) 0.021(4)
N6 0.063(4) 0.112(5) 0.089(5) 0.042(4) 0.026(3) 0.007(4)
N7 0.208(11) 0.045(4) 0.155(8) 0.036(5) -0.052(8) -0.023(6)
N8 0.075(5) 0.053(4) 0.291(14) 0.007(6) 0.077(7) 0.000(4)
O2 0.0233(16) 0.0337(17) 0.0457(19) -0.0044(14) 0.0082(14) -0.0016(13)
O1W 0.199(14) 0.095(8) 0.247(16) 0.010(9) 0.056(12) 0.040(9)
O3 0.0271(17) 0.0402(18) 0.0371(18) -0.0015(14) 0.0067(14) 0.0012(14)
O4 0.0183(15) 0.0305(16) 0.051(2) -0.0020(14) 0.0104(14) -0.0001(13)
O5 0.0241(16) 0.0339(17) 0.0461(19) -0.0031(14) 0.0099(14) 0.0026(13)
O6 0.0270(16) 0.0271(16) 0.0451(19) -0.0013(14) 0.0122(14) 0.0027(13)
O7 0.0222(16) 0.0250(15) 0.0448(18) -0.0028(13) 0.0111(13) 0.0024(12)
O8 0.0234(16) 0.0308(16) 0.0377(17) -0.0034(13) 0.0089(13) 0.0023(13)
O9 0.0280(17) 0.0318(16) 0.0368(17) -0.0046(13) 0.0126(13) 0.0006(13)
O10 0.0227(16) 0.0331(17) 0.0424(18) -0.0011(14) 0.0096(13) 0.0013(13)
O11 0.0225(16) 0.0414(18) 0.0347(17) -0.0026(14) 0.0089(13) 0.0025(13)
O12 0.0237(16) 0.0364(18) 0.049(2) -0.0015(15) 0.0154(14) -0.0018(13)
O13 0.0230(16) 0.0282(16) 0.0428(18) -0.0036(13) 0.0120(13) -0.0041(13)
O14 0.0292(18) 0.049(2) 0.0342(18) -0.0071(15) 0.0027(14) 0.0026(15)
O15 0.0261(18) 0.058(2) 0.052(2) -0.0164(18) 0.0029(16) -0.0047(16)
O16 0.0324(19) 0.063(2) 0.0335(18) 0.0006(16) 0.0122(15) 0.0084(17)
O17 0.0305(18) 0.0220(16) 0.069(2) -0.0038(15) 0.0154(16) 0.0003(13)
O18 0.0220(16) 0.0377(18) 0.052(2) 0.0003(15) 0.0093(14) 0.0042(14)
O19 0.0300(18) 0.0291(17) 0.075(3) -0.0117(17) 0.0150(17) -0.0085(14)
O20 0.040(2) 0.054(2) 0.067(3) 0.0200(19) 0.0196(19) 0.0036(18)
O21 0.044(2) 0.045(2) 0.060(2) -0.0273(18) 0.0106(18) -0.0003(17)
O22 0.039(2) 0.048(2) 0.058(2) 0.0142(18) 0.0131(17) 0.0087(17)
O23 0.0193(16) 0.052(2) 0.049(2) 0.0030(16) 0.0140(14) 0.0032(14)
O24 0.040(2) 0.060(2) 0.050(2) -0.0148(18) 0.0215(17) 0.0059(18)
O25W 0.077(5) 0.358(14) 0.103(5) 0.091(7) 0.029(4) 0.056(6)
V1 0.0220(4) 0.0338(4) 0.0361(4) -0.0073(3) 0.0118(3) 0.0017(3)
V2 0.0237(4) 0.0280(4) 0.0431(5) -0.0111(3) 0.0098(3) 0.0002(3)
V3 0.0192(4) 0.0222(4) 0.0458(5) -0.0051(3) 0.0096(3) -0.0021(3)
V4 0.0177(4) 0.0310(4) 0.0405(4) -0.0007(3) 0.0114(3) 0.0003(3)
V5 0.0170(4) 0.0237(4) 0.0385(4) -0.0032(3) 0.0089(3) 0.0009(3)
V6 0.0228(4) 0.0321(4) 0.0411(5) 0.0038(3) 0.0125(3) 0.0007(3)
V7 0.0217(4) 0.0301(4) 0.0404(4) 0.0013(3) 0.0103(3) 0.0013(3)
V8 0.0204(4) 0.0197(4) 0.0478(5) -0.0032(3) 0.0112(3) 0.0002(3)
Co1 0.0267(4) 0.0317(4) 0.0805(6) 0.0045(3) 0.0140(3) 0.0020(3)
Co2 0.0310(5) 0.0251(4) 0.0452(5) -0.0028(4) 0.0104(4) 0.0007(4)
Co3 0.0261(6) 0.0450(8) 0.0329(6) 0.0027(5) 0.0097(5) 0.0080(5)
Si1 0.0223(6) 0.0345(7) 0.0357(7) -0.0062(5) 0.0068(5) 0.0009(5)
Si2 0.0240(6) 0.0425(7) 0.0282(6) -0.0032(5) 0.0082(5) 0.0027(5)

loop_
_atom_type_symbol
_atom_type_description
_atom_type_scat_dispersion_real
_atom_type_scat_dispersion_imag
_atom_type_scat_source
C C 0.0033 0.0016 'International Tables Vol C Tables 4.2.6.8 and 6.1.1.4'
H H 0.0000 0.0000 'International Tables Vol C Tables 4.2.6.8 and 6.1.1.4'
N N 0.0061 0.0033 'International Tables Vol C Tables 4.2.6.8 and 6.1.1.4'
O O 0.0106 0.0060 'International Tables Vol C Tables 4.2.6.8 and 6.1.1.4'
V V 0.3005 0.5294 'International Tables Vol C Tables 4.2.6.8 and 6.1.1.4'
Co Co 0.3494 0.9721 'International Tables Vol C Tables 4.2.6.8 and 6.1.1.4'
Si Si 0.0817 0.0704 'International Tables Vol C Tables 4.2.6.8 and 6.1.1.4'

loop_
_geom_angle_atom_site_label_1
_geom_angle_atom_site_label_2
_geom_angle_atom_site_label_3
_geom_angle
_geom_angle_site_symmetry_1
_geom_angle_site_symmetry_3
_geom_angle_publ_flag
C2 C1 N2 115.8(17) . . ?
C2 C1 H1C 108.3 . . ?
N2 C1 H1C 108.3 . . ?
C2 C1 H1D 108.3 . . ?
N2 C1 H1D 108.3 . . ?
H1C C1 H1D 107.4 . . ?
C1 C2 C3 119.9(19) . . ?
C1 C2 N1 114.9(16) . . ?
C3 C2 N1 95.4(16) . . ?
C1 C2 Co3' 89.6(13) . . ?
C3 C2 Co3' 137.1(16) . . ?
N1 C2 Co3' 42.0(6) . . ?
C1 C2 H2 108.6 . . ?
C3 C2 H2 108.6 . . ?
N1 C2 H2 108.6 . . ?
Co3' C2 H2 87.4 . . ?
C2 C3 H3C 109.5 . . ?
C2 C3 H3D 109.5 . . ?
H3C C3 H3D 109.5 . . ?
C2 C3 H3E 109.5 . . ?
H3C C3 H3E 109.5 . . ?
H3D C3 H3E 109.5 . . ?
C5 C4 N3 113.9(8) . . ?
C5 C4 C6 119.1(9) . . ?
N3 C4 C6 114.3(10) . . ?
C5 C4 H4 102.1 . . ?
N3 C4 H4 102.1 . . ?
C6 C4 H4 102.1 . . ?
N4 C5 C4 117.7(7) . . ?
N4 C5 H5A 107.9 . . ?
C4 C5 H5A 107.9 . . ?
N4 C5 H5B 107.9 . . ?
C4 C5 H5B 107.9 . . ?
H5A C5 H5B 107.2 . . ?
C4 C6 H6A 109.5 . . ?
C4 C6 H6B 109.5 . . ?
H6A C6 H6B 109.5 . . ?
C4 C6 H6C 109.5 . . ?
H6A C6 H6C 109.5 . . ?
H6B C6 H6C 109.5 . . ?
N6 C7 C8 114.1(10) . . ?
N6 C7 H7A 108.7 . . ?
C8 C7 H7A 108.7 . . ?
N6 C7 H7B 108.7 . . ?
C8 C7 H7B 108.7 . . ?
H7A C7 H7B 107.6 . . ?
C7 C8 N5 115.7(11) . . ?
C7 C8 C9 117.2(15) . . ?
N5 C8 C9 115.0(17) . . ?
C7 C8 H8 101.8 . . ?
N5 C8 H8 101.8 . . ?
C9 C8 H8 101.8 . . ?
C8 C9 H9A 109.5 . . ?
C8 C9 H9B 109.5 . . ?
H9A C9 H9B 109.5 . . ?
C8 C9 H9C 109.5 . . ?
H9A C9 H9C 109.5 . . ?
H9B C9 H9C 109.5 . . ?
C11 C10 N7 121.3(16) . . ?
C11 C10 C12 101.0(13) . . ?
N7 C10 C12 109.7(18) . . ?
C11 C10 H10 108.1 . . ?
N7 C10 H10 108.1 . . ?
C12 C10 H10 108.1 . . ?
C10 C11 N8 101.9(12) . . ?
C10 C11 H11A 111.4 . . ?
N8 C11 H11A 111.4 . . ?
C10 C11 H11B 111.4 . . ?
N8 C11 H11B 111.4 . . ?
H11A C11 H11B 109.3 . . ?
C10 C12 H12A 109.5 . . ?
C10 C12 H12B 109.5 . . ?
H12A C12 H12B 109.5 . . ?
C10 C12 H12C 109.5 . . ?
H12A C12 H12C 109.5 . . ?
H12B C12 H12C 109.5 . . ?
Co3' N1 C2 94.1(9) . . ?
Co3' N1 Co33 8.2(3) . . ?
C2 N1 Co33 101.0(9) . . ?
Co3' N1 Co3 18.8(3) . . ?
C2 N1 Co3 102.2(8) . . ?
Co33 N1 Co3 21.1(2) . . ?
C1 N2 Co3' 90.3(10) . . ?
C1 N2 Co3 108.7(10) . . ?
Co3' N2 Co3 22.50(18) . . ?
C4 N3 Co1 108.5(5) . . ?
C4 N3 H3A 110.0 . . ?
Co1 N3 H3A 110.0 . . ?
C4 N3 H3B 110.0 . . ?
Co1 N3 H3B 110.0 . . ?
H3A N3 H3B 108.4 . . ?
C5 N4 Co1 109.1(5) . . ?
C5 N4 H4A 109.9 . . ?
Co1 N4 H4A 109.9 . . ?
C5 N4 H4B 109.9 . . ?
Co1 N4 H4B 109.9 . . ?
H4A N4 H4B 108.3 . . ?
C8 N5 Co1 107.2(7) . . ?
C8 N5 H5C 110.3 . . ?
Co1 N5 H5C 110.3 . . ?
C8 N5 H5D 110.3 . . ?
Co1 N5 H5D 110.3 . . ?
H5C N5 H5D 108.5 . . ?
C7 N6 Co1 110.2(8) . . ?
C7 N6 H6D 109.6 . . ?
Co1 N6 H6D 109.6 . . ?
C7 N6 H6E 109.6 . . ?
Co1 N6 H6E 109.6 . . ?
H6D N6 H6E 108.1 . . ?
C10 N7 Co2 98.9(12) . . ?
C10 N7 H7C 112.0 . . ?
Co2 N7 H7C 112.0 . . ?
C10 N7 H7D 112.0 . . ?
Co2 N7 H7D 112.0 . . ?
H7C N7 H7D 109.7 . . ?
C11 N8 Co2 106.2(10) . . ?
C11 N8 H8A 110.5 . . ?
Co2 N8 H8A 110.5 . . ?
C11 N8 H8B 110.5 . . ?
Co2 N8 H8B 110.5 . . ?
H8A N8 H8B 108.7 . . ?
V2 O2 V8 99.40(14) . . ?
V2 O2 V1 104.32(16) . . ?
V8 O2 V1 148.92(18) . . ?
Si2 O3 V2 131.47(19) . . ?
Si2 O3 V1 129.12(19) . . ?
V2 O3 V1 97.27(14) . . ?
V3 O4 V2 104.06(16) . . ?
V3 O4 V8 146.90(19) . . ?
V2 O4 V8 98.63(13) . . ?
Si1 O5 V2 130.89(19) . . ?
Si1 O5 V3 128.75(18) . . ?
V2 O5 V3 98.40(15) . . ?
V4 O6 V3 98.42(15) . . ?
V4 O6 V6 98.20(14) . . ?
V3 O6 V6 145.89(17) . . ?
V4 O7 V3 97.86(14) . . ?
V4 O7 V5 97.14(13) . . ?
V3 O7 V5 147.21(17) . . ?
V5 O8 V4 99.16(14) . . ?
V5 O8 V1 147.05(17) . 2_557 ?
V4 O8 V1 98.76(15) . 2_557 ?
Si1 O9 V7 131.40(18) . 2_557 ?
Si1 O9 V5 128.46(18) . . ?
V7 O9 V5 98.17(13) 2_557 . ?
V1 O10 V4 97.65(14) 2_557 . ?
V1 O10 V6 146.39(17) 2_557 . ?
V4 O10 V6 97.71(14) . . ?
Si2 O11 V7 132.88(18) 2_557 . ?
Si2 O11 V6 127.97(18) 2_557 . ?
V7 O11 V6 97.55(14) . . ?
V7 O12 V8 99.07(14) . . ?
V7 O12 V6 103.74(16) . . ?
V8 O12 V6 148.9(2) . . ?
V7 O13 V5 104.15(15) 2_557 . ?
V7 O13 V8 98.94(13) 2_557 2_557 ?
V5 O13 V8 147.84(19) . 2_557 ?
Si1 O14 Si2 123.1(2) . . ?
Si2 O16 Co33 135.5(3) . . ?
Si2 O16 Co33 134.1(3) . 2_556 ?
Co33 O16 Co33 89.7(4) . 2_556 ?
Si2 O16 Co3 131.5(2) . 2_556 ?
Co33 O16 Co3 91.4(3) . 2_556 ?
Co33 O16 Co3 22.6(2) 2_556 2_556 ?
Si2 O16 Co3 131.4(2) . . ?
Co33 O16 Co3 22.7(2) . . ?
Co33 O16 Co3 86.2(2) 2_556 . ?
Co3 O16 Co3 96.38(14) 2_556 . ?
Si2 O16 Co3' 128.2(2) . . ?
Co33 O16 Co3' 7.3(3) . . ?
Co33 O16 Co3' 96.9(3) 2_556 . ?
Co3 O16 Co3' 98.6(2) 2_556 . ?
Co3 O16 Co3' 23.52(16) . . ?
Si2 O16 Co3' 125.7(2) . 2_556 ?
Co33 O16 Co3' 98.4(3) . 2_556 ?
Co33 O16 Co3' 8.7(2) 2_556 2_556 ?
Co3 O16 Co3' 22.16(15) 2_556 2_556 ?
Co3 O16 Co3' 94.71(19) . 2_556 ?
Co3' O16 Co3' 105.6(2) . 2_556 ?
V8 O17 Co2 138.31(19) . . ?
V5 O18 Co1 140.88(19) . . ?
V4 O23 Co1 139.5(2) 2_457 . ?
O24 V1 O2 112.20(18) . . ?
O24 V1 O10 109.25(18) . 2_557 ?
O2 V1 O10 138.47(14) . 2_557 ?
O24 V1 O8 104.48(17) . 2_557 ?
O2 V1 O8 90.79(14) . 2_557 ?
O10 V1 O8 81.23(13) 2_557 2_557 ?
O24 V1 O3 107.19(17) . . ?
O2 V1 O3 78.28(14) . . ?
O10 V1 O3 87.48(13) 2_557 . ?
O8 V1 O3 148.32(13) 2_557 . ?
O24 V1 V4 108.32(14) . 2_557 ?
O2 V1 V4 122.99(10) . 2_557 ?
O10 V1 V4 41.13(10) 2_557 2_557 ?
O8 V1 V4 40.45(9) 2_557 2_557 ?
O3 V1 V4 124.73(10) . 2_557 ?
O24 V1 V2 112.13(14) . . ?
O2 V1 V2 37.66(10) . . ?
O10 V1 V2 120.80(9) 2_557 . ?
O8 V1 V2 124.71(10) 2_557 . ?
O3 V1 V2 40.92(9) . . ?
V4 V1 V2 139.55(3) 2_557 . ?
O21 V2 O2 112.33(17) . . ?
O21 V2 O4 110.97(18) . . ?
O2 V2 O4 80.92(13) . . ?
O21 V2 O5 109.45(17) . . ?
O2 V2 O5 137.77(14) . . ?
O4 V2 O5 78.85(13) . . ?
O21 V2 O3 108.13(18) . . ?
O2 V2 O3 79.53(14) . . ?
O4 V2 O3 140.51(14) . . ?
O5 V2 O3 93.35(13) . . ?
O21 V2 V8 113.77(16) . . ?
O2 V2 V8 40.64(10) . . ?
O4 V2 V8 40.84(9) . . ?
O5 V2 V8 114.43(10) . . ?
O3 V2 V8 115.83(10) . . ?
O21 V2 V1 113.02(14) . . ?
O2 V2 V1 38.02(10) . . ?
O4 V2 V1 114.28(10) . . ?
O5 V2 V1 125.46(10) . . ?
O3 V2 V1 41.81(9) . . ?
V8 V2 V1 77.21(3) . . ?
O21 V2 V3 113.55(14) . . ?
O2 V2 V3 112.87(10) . . ?
O4 V2 V3 37.94(9) . . ?
O5 V2 V3 41.11(10) . . ?
O3 V2 V3 125.83(10) . . ?
V8 V2 V3 76.69(3) . . ?
V1 V2 V3 132.60(3) . . ?
O19 V3 O4 109.79(16) . . ?
O19 V3 O6 104.98(17) . . ?
O4 V3 O6 91.84(14) . . ?
O19 V3 O7 110.84(16) . . ?
O4 V3 O7 139.19(13) . . ?
O6 V3 O7 81.33(13) . . ?
O19 V3 O5 106.46(17) . . ?
O4 V3 O5 78.30(14) . . ?
O6 V3 O5 148.55(13) . . ?
O7 V3 O5 86.88(13) . . ?
O19 V3 V4 110.12(13) . . ?
O4 V3 V4 124.04(10) . . ?
O6 V3 V4 40.63(9) . . ?
O7 V3 V4 40.98(10) . . ?
O5 V3 V4 124.02(10) . . ?
O19 V3 V2 110.69(13) . . ?
O4 V3 V2 38.00(10) . . ?
O6 V3 V2 125.59(10) . . ?
O7 V3 V2 119.91(10) . . ?
O5 V3 V2 40.49(9) . . ?
V4 V3 V2 139.19(3) . . ?
O23 V4 O6 112.46(16) 2_457 . ?
O23 V4 O8 112.14(16) 2_457 . ?
O6 V4 O8 135.40(13) . . ?
O23 V4 O7 111.92(16) 2_457 . ?
O6 V4 O7 81.82(13) . . ?
O8 V4 O7 81.54(13) . . ?
O23 V4 O10 112.09(16) 2_457 . ?
O6 V4 O10 82.28(14) . . ?
O8 V4 O10 81.67(13) . . ?
O7 V4 O10 135.99(13) . . ?
O23 V4 V5 115.36(13) 2_457 . ?
O6 V4 V5 115.62(10) . . ?
O8 V4 V5 40.28(9) . . ?
O7 V4 V5 41.64(9) . . ?
O10 V4 V5 114.77(10) . . ?
O23 V4 V3 116.19(13) 2_457 . ?
O6 V4 V3 40.95(10) . . ?
O8 V4 V3 114.68(10) . . ?
O7 V4 V3 41.16(9) . . ?
O10 V4 V3 115.34(10) . . ?
V5 V4 V3 79.57(3) . . ?
O23 V4 V1 115.69(13) 2_457 2_557 ?
O6 V4 V1 115.52(10) . 2_557 ?
O8 V4 V1 40.80(10) . 2_557 ?
O7 V4 V1 114.92(9) . 2_557 ?
O10 V4 V1 41.22(9) . 2_557 ?
V5 V4 V1 78.24(3) . 2_557 ?
V3 V4 V1 128.12(3) . 2_557 ?
O23 V4 V6 116.61(13) 2_457 . ?
O6 V4 V6 41.26(10) . . ?
O8 V4 V6 114.66(10) . . ?
O7 V4 V6 115.04(9) . . ?
O10 V4 V6 41.27(9) . . ?
V5 V4 V6 128.03(3) . . ?
V3 V4 V6 78.87(3) . . ?
V1 V4 V6 79.12(3) 2_557 . ?
O18 V5 O8 107.14(16) . . ?
O18 V5 O13 108.65(15) . . ?
O8 V5 O13 91.05(14) . . ?
O18 V5 O7 111.89(15) . . ?
O8 V5 O7 81.41(13) . . ?
O13 V5 O7 139.21(13) . . ?
O18 V5 O9 104.37(16) . . ?
O8 V5 O9 148.48(13) . . ?
O13 V5 O9 78.31(13) . . ?
O7 V5 O9 87.51(13) . . ?
O18 V5 V4 111.79(12) . . ?
O8 V5 V4 40.56(9) . . ?
O13 V5 V4 123.74(10) . . ?
O7 V5 V4 41.22(10) . . ?
O9 V5 V4 124.97(10) . . ?
O18 V5 V7 108.23(12) . 2_557 ?
O8 V5 V7 124.87(10) . 2_557 ?
O13 V5 V7 37.75(10) . 2_557 ?
O7 V5 V7 120.82(9) . 2_557 ?
O9 V5 V7 40.79(9) . 2_557 ?
V4 V5 V7 139.98(3) . 2_557 ?
O20 V6 O12 111.01(18) . . ?
O20 V6 O6 105.90(18) . . ?
O12 V6 O6 89.98(14) . . ?
O20 V6 O10 110.77(18) . . ?
O12 V6 O10 138.13(14) . . ?
O6 V6 O10 81.29(13) . . ?
O20 V6 O11 105.79(18) . . ?
O12 V6 O11 78.30(13) . . ?
O6 V6 O11 148.31(13) . . ?
O10 V6 O11 88.00(13) . . ?
O20 V6 V4 110.91(14) . . ?
O12 V6 V4 121.86(11) . . ?
O6 V6 V4 40.54(9) . . ?
O10 V6 V4 41.01(10) . . ?
O11 V6 V4 124.78(10) . . ?
O20 V6 V7 110.22(14) . . ?
O12 V6 V7 37.84(10) . . ?
O6 V6 V7 124.27(10) . . ?
O10 V6 V7 121.05(9) . . ?
O11 V6 V7 40.78(9) . . ?
V4 V6 V7 138.86(3) . . ?
O22 V7 O12 111.88(17) . . ?
O22 V7 O13 110.27(17) . 2_557 ?
O12 V7 O13 81.31(13) . 2_557 ?
O22 V7 O11 110.22(17) . . ?
O12 V7 O11 79.77(13) . . ?
O13 V7 O11 139.25(14) 2_557 . ?
O22 V7 O9 109.01(17) . 2_557 ?
O12 V7 O9 138.60(15) . 2_557 ?
O13 V7 O9 78.89(13) 2_557 2_557 ?
O11 V7 O9 92.22(13) . 2_557 ?
O22 V7 V8 112.72(15) . . ?
O12 V7 V8 40.93(10) . . ?
O13 V7 V8 41.00(9) 2_557 . ?
O11 V7 V8 115.88(10) . . ?
O9 V7 V8 115.02(10) 2_557 . ?
O22 V7 V6 113.95(13) . . ?
O12 V7 V6 38.43(10) . . ?
O13 V7 V6 114.49(10) 2_557 . ?
O11 V7 V6 41.67(9) . . ?
O9 V7 V6 125.01(10) 2_557 . ?
V8 V7 V6 77.73(3) . . ?
O22 V7 V5 112.45(14) . 2_557 ?
O12 V7 V5 113.79(10) . 2_557 ?
O13 V7 V5 38.10(9) 2_557 2_557 ?
O11 V7 V5 124.54(10) . 2_557 ?
O9 V7 V5 41.04(9) 2_557 2_557 ?
V8 V7 V5 77.29(3) . 2_557 ?
V6 V7 V5 132.84(3) . 2_557 ?
O17 V8 O2 108.89(17) . . ?
O17 V8 O12 107.05(17) . . ?
O2 V8 O12 144.06(14) . . ?
O17 V8 O4 106.21(16) . . ?
O2 V8 O4 79.95(13) . . ?
O12 V8 O4 90.31(14) . . ?
O17 V8 O13 107.79(16) . 2_557 ?
O2 V8 O13 89.53(13) . 2_557 ?
O12 V8 O13 79.44(13) . 2_557 ?
O4 V8 O13 146.00(14) . 2_557 ?
O17 V8 V2 108.02(14) . . ?
O2 V8 V2 39.96(9) . . ?
O12 V8 V2 125.73(11) . . ?
O4 V8 V2 40.53(10) . . ?
O13 V8 V2 125.33(10) 2_557 . ?
O17 V8 V7 107.51(14) . . ?
O2 V8 V7 124.89(10) . . ?
O12 V8 V7 39.99(9) . . ?
O4 V8 V7 126.18(10) . . ?
O13 V8 V7 40.05(9) 2_557 . ?
V2 V8 V7 144.46(3) . . ?
O23 Co1 N3 95.82(17) . . ?
O23 Co1 O18 86.58(13) . . ?
N3 Co1 O18 87.65(18) . . ?
O23 Co1 N6 88.0(2) . . ?
N3 Co1 N6 175.6(2) . . ?
O18 Co1 N6 90.5(2) . . ?
O23 Co1 N4 177.4(2) . . ?
N3 Co1 N4 81.7(2) . . ?
O18 Co1 N4 93.98(18) . . ?
N6 Co1 N4 94.6(3) . . ?
O23 Co1 N5 85.7(2) . . ?
N3 Co1 N5 100.7(3) . . ?
O18 Co1 N5 169.2(3) . . ?
N6 Co1 N5 81.6(3) . . ?
N4 Co1 N5 94.0(3) . . ?
N7 Co2 N7 180.0 2_547 . ?
N7 Co2 N8 82.1(5) 2_547 2_547 ?
N7 Co2 N8 97.9(5) . 2_547 ?
N7 Co2 N8 97.9(5) 2_547 . ?
N7 Co2 N8 82.1(5) . . ?
N8 Co2 N8 180.0 2_547 . ?
N7 Co2 O17 90.0(2) 2_547 . ?
N7 Co2 O17 90.0(2) . . ?
N8 Co2 O17 91.8(2) 2_547 . ?
N8 Co2 O17 88.2(2) . . ?
N7 Co2 O17 90.0(2) 2_547 2_547 ?
N7 Co2 O17 90.0(2) . 2_547 ?
N8 Co2 O17 88.2(2) 2_547 2_547 ?
N8 Co2 O17 91.8(2) . 2_547 ?
O17 Co2 O17 180.00(8) . 2_547 ?
Co3 Co3' N1 127.0(6) . . ?
Co3 Co3' O16 68.9(4) . . ?
N1 Co3' O16 162.6(5) . . ?
Co3 Co3' N2 78.1(5) . . ?
N1 Co3' N2 96.9(5) . . ?
O16 Co3' N2 93.3(3) . . ?
Co3 Co3' O16 61.3(3) . 2_556 ?
N1 Co3' O16 105.9(4) . 2_556 ?
O16 Co3' O16 74.4(2) . 2_556 ?
N2 Co3' O16 139.3(4) . 2_556 ?
Co3 Co3' C2 133.0(7) . . ?
N1 Co3' C2 43.9(6) . . ?
O16 Co3' C2 133.1(6) . . ?
N2 Co3' C2 62.1(6) . . ?
O16 Co3' C2 149.8(6) 2_556 . ?
Co33 Co3 Co3' 30.4(6) . . ?
Co33 Co3 O25W 173.9(6) . . ?
Co3' Co3 O25W 154.8(5) . . ?
Co33 Co3 O16 76.6(5) . 2_556 ?
Co3' Co3 O16 96.6(4) . 2_556 ?
O25W Co3 O16 102.1(3) . 2_556 ?
Co33 Co3 O16 63.0(5) . . ?
Co3' Co3 O16 87.6(4) . . ?
O25W Co3 O16 111.0(3) . . ?
O16 Co3 O16 83.62(14) 2_556 . ?
Co33 Co3 N1 59.8(6) . . ?
Co3' Co3 N1 34.2(4) . . ?
O25W Co3 N1 126.3(4) . . ?
O16 Co3 N1 94.7(3) 2_556 . ?
O16 Co3 N1 121.4(2) . . ?
Co33 Co3 N2 100.3(6) . . ?
Co3' Co3 N2 79.4(5) . . ?
O25W Co3 N2 81.3(4) . . ?
O16 Co3 N2 175.7(3) 2_556 . ?
O16 Co3 N2 97.7(3) . . ?
N1 Co3 N2 81.1(3) . . ?
Co33 Co3 Co33 77.3(6) . 2_556 ?
Co3' Co3 Co33 107.4(5) . 2_556 ?
O25W Co3 Co33 97.8(4) . 2_556 ?
O16 Co3 Co33 41.32(17) 2_556 2_556 ?
O16 Co3 Co33 46.28(17) . 2_556 ?
N1 Co3 Co33 126.1(3) . 2_556 ?
N2 Co3 Co33 141.3(3) . 2_556 ?
O14 Si1 O15 108.30(19) . . ?
O14 Si1 O9 107.44(17) . . ?
O15 Si1 O9 112.55(19) . . ?
O14 Si1 O5 106.15(18) . . ?
O15 Si1 O5 112.03(19) . . ?
O9 Si1 O5 110.05(18) . . ?
O16 Si2 O3 112.98(19) . . ?
O16 Si2 O11 112.96(19) . 2_557 ?
O3 Si2 O11 108.79(17) . 2_557 ?
O16 Si2 O14 110.66(18) . . ?
O3 Si2 O14 105.46(18) . . ?
O11 Si2 O14 105.46(17) 2_557 . ?
Co3 Co33 O16 94.3(6) . . ?
Co3 Co33 N1 99.1(6) . . ?
O16 Co33 N1 161.1(5) . . ?
Co3 Co33 O16 80.8(6) . 2_556 ?
O16 Co33 O16 90.3(4) . 2_556 ?
N1 Co33 O16 104.8(4) . 2_556 ?
Co3 Co33 Co33 86.1(7) . 2_556 ?
O16 Co33 Co33 47.8(2) . 2_556 ?
N1 Co33 Co33 146.0(5) . 2_556 ?
O16 Co33 Co33 42.5(2) 2_556 2_556 ?
Co3 Co33 Co3 102.7(6) . 2_556 ?
O16 Co33 Co3 47.3(2) . 2_556 ?
N1 Co33 Co3 139.9(4) . 2_556 ?
O16 Co33 Co3 47.52(19) 2_556 2_556 ?
Co33 Co33 Co3 16.55(16) 2_556 2_556 ?

loop_
_geom_bond_atom_site_label_1
_geom_bond_atom_site_label_2
_geom_bond_distance
_geom_bond_site_symmetry_2
_geom_bond_publ_flag
C1 C2 1.36(2) . ?
C1 N2 1.389(18) . ?
C1 H1C 0.9700 . ?
C1 H1D 0.9700 . ?
C2 C3 1.59(3) . ?
C2 N1 1.582(19) . ?
C2 Co3' 2.27(2) . ?
C2 H2 0.9800 . ?
C3 H3C 0.9600 . ?
C3 H3D 0.9600 . ?
C3 H3E 0.9600 . ?
C4 C5 1.435(14) . ?
C4 N3 1.469(10) . ?
C4 C6 1.499(14) . ?
C4 H4 0.9800 . ?
C5 N4 1.365(11) . ?
C5 H5A 0.9700 . ?
C5 H5B 0.9700 . ?
C6 H6A 0.9600 . ?
C6 H6B 0.9600 . ?
C6 H6C 0.9600 . ?
C7 N6 1.465(14) . ?
C7 C8 1.428(19) . ?
C7 H7A 0.9700 . ?
C7 H7B 0.9700 . ?
C8 N5 1.486(17) . ?
C8 C9 1.564(17) . ?
C8 H8 0.9800 . ?
C9 H9A 0.9600 . ?
C9 H9B 0.9600 . ?
C9 H9C 0.9600 . ?
C10 C11 1.36(3) . ?
C10 N7 1.379(17) . ?
C10 C12 1.70(2) . ?
C10 H10 0.9800 . ?
C11 N8 1.51(2) . ?
C11 H11A 0.9700 . ?
C11 H11B 0.9700 . ?
C12 H12A 0.9600 . ?
C12 H12B 0.9600 . ?
C12 H12C 0.9600 . ?
N1 Co3' 1.525(9) . ?
N1 Co33 1.896(11) . ?
N1 Co3 2.166(8) . ?
N2 Co3' 2.242(11) . ?
N2 Co3 2.231(10) . ?
N3 Co1 2.123(6) . ?
N3 H3A 0.8900 . ?
N3 H3B 0.8900 . ?
N4 Co1 2.131(5) . ?
N4 H4A 0.8900 . ?
N4 H4B 0.8900 . ?
N5 Co1 2.168(7) . ?
N5 H5C 0.8900 . ?
N5 H5D 0.8900 . ?
N6 Co1 2.144(6) . ?
N6 H6D 0.8900 . ?
N6 H6E 0.8900 . ?
N7 Co2 2.141(9) . ?
N7 H7C 0.8900 . ?
N7 H7D 0.8900 . ?
N8 Co2 2.126(8) . ?
N8 H8A 0.8900 . ?
N8 H8B 0.8900 . ?
O2 V2 1.910(3) . ?
O2 V8 1.937(3) . ?
O2 V1 1.926(3) . ?
O3 Si2 1.636(4) . ?
O3 V2 2.001(3) . ?
O3 V1 2.036(3) . ?
O4 V3 1.926(3) . ?
O4 V2 1.929(3) . ?
O4 V8 1.941(3) . ?
O5 Si1 1.637(4) . ?
O5 V2 1.995(3) . ?
O5 V3 2.020(3) . ?
O6 V4 1.922(3) . ?
O6 V3 1.935(3) . ?
O6 V6 1.951(3) . ?
O7 V4 1.933(3) . ?
O7 V3 1.940(3) . ?
O7 V5 1.949(3) . ?
O8 V5 1.907(3) . ?
O8 V4 1.918(3) . ?
O8 V1 1.931(3) 2_557 ?
O9 Si1 1.625(3) . ?
O9 V7 2.001(3) 2_557 ?
O9 V5 2.011(3) . ?
O10 V1 1.942(3) 2_557 ?
O10 V4 1.939(3) . ?
O10 V6 1.949(3) . ?
O11 Si2 1.642(3) 2_557 ?
O11 V7 1.996(3) . ?
O11 V6 2.031(3) . ?
O12 V7 1.913(3) . ?
O12 V8 1.950(3) . ?
O12 V6 1.938(3) . ?
O13 V7 1.914(3) 2_557 ?
O13 V5 1.929(3) . ?
O13 V8 1.952(3) 2_557 ?
O14 Si1 1.631(4) . ?
O14 Si2 1.650(3) . ?
O15 Si1 1.620(3) . ?
O16 Si2 1.590(3) . ?
O16 Co33 1.823(8) . ?
O16 Co33 1.999(8) 2_556 ?
O16 Co3 2.029(4) 2_556 ?
O16 Co3 2.040(4) . ?
O16 Co3' 2.185(7) . ?
O16 Co3' 2.298(7) 2_556 ?
O17 V8 1.634(3) . ?
O17 Co2 2.161(3) . ?
O18 V5 1.632(3) . ?
O18 Co1 2.130(3) . ?
O19 V3 1.618(3) . ?
O20 V6 1.605(4) . ?
O21 V2 1.609(3) . ?
O22 V7 1.611(4) . ?
O23 V4 1.649(3) 2_457 ?
O23 Co1 2.068(3) . ?
O24 V1 1.609(3) . ?
O25W Co3 1.893(10) . ?
V1 V4 2.9215(11) 2_557 ?
V1 V2 3.0299(11) . ?
V2 V8 2.9346(12) . ?
V2 V3 3.0391(11) . ?
V3 V4 2.9203(11) . ?
V4 V5 2.9113(11) . ?
V4 V6 2.9277(11) . ?
V5 V7 3.0317(10) 2_557 ?
V6 V7 3.0290(11) . ?
V7 V8 2.9387(11) . ?
Co3' Co3 0.873(6) . ?
Co3 Co33 0.788(7) . ?
Co3 Co33 2.760(7) 2_556 ?
Co33 Co33 2.699(15) 2_556 ?

loop_
_geom_torsion_atom_site_label_1
_geom_torsion_atom_site_label_2
_geom_torsion_atom_site_label_3
_geom_torsion_atom_site_label_4
_geom_torsion
_geom_torsion_site_symmetry_1
_geom_torsion_site_symmetry_2
_geom_torsion_site_symmetry_3
_geom_torsion_site_symmetry_4
_geom_torsion_publ_flag
N2 C1 C2 C3 161.3(16) . . . . ?
N2 C1 C2 N1 49(2) . . . . ?
N2 C1 C2 Co3' 13.9(17) . . . . ?
N3 C4 C5 N4 -36.2(15) . . . . ?
C6 C4 C5 N4 -175.7(10) . . . . ?
N6 C7 C8 N5 40(2) . . . . ?
N6 C7 C8 C9 -179.8(14) . . . . ?
N7 C10 C11 N8 66(2) . . . . ?
C12 C10 C11 N8 -172.9(11) . . . . ?
C1 C2 N1 Co3' -58.3(17) . . . . ?
C3 C2 N1 Co3' 175.1(13) . . . . ?
C1 C2 N1 Co33 -62.7(18) . . . . ?
C3 C2 N1 Co33 170.8(12) . . . . ?
Co3' C2 N1 Co33 -4.4(4) . . . . ?
C1 C2 N1 Co3 -41.2(18) . . . . ?
C3 C2 N1 Co3 -167.8(12) . . . . ?
Co3' C2 N1 Co3 17.1(3) . . . . ?
C2 C1 N2 Co3' -14.1(18) . . . . ?
C2 C1 N2 Co3 -27(2) . . . . ?
C5 C4 N3 Co1 22.5(11) . . . . ?
C6 C4 N3 Co1 164.1(7) . . . . ?
C4 C5 N4 Co1 29.0(12) . . . . ?
C7 C8 N5 Co1 -31.1(17) . . . . ?
C9 C8 N5 Co1 -172.6(12) . . . . ?
C8 C7 N6 Co1 -26.1(18) . . . . ?
C11 C10 N7 Co2 -50.9(19) . . . . ?
C12 C10 N7 Co2 -168.0(10) . . . . ?
C10 C11 N8 Co2 -39.3(13) . . . . ?
Co1 O18 V5 O8 88.0(3) . . . . ?
Co1 O18 V5 O13 -9.1(4) . . . . ?
Co1 O18 V5 O7 175.5(3) . . . . ?
Co1 O18 V5 O9 -91.4(3) . . . . ?
Co1 O18 V5 V4 130.9(3) . . . . ?
Co1 O18 V5 V7 -49.0(3) . . . 2_557 ?
Co2 O17 V8 O2 -113.9(3) . . . . ?
Co2 O17 V8 O12 66.3(3) . . . . ?
Co2 O17 V8 O4 -29.2(4) . . . . ?
Co2 O17 V8 O13 150.4(3) . . . 2_557 ?
Co2 O17 V8 V2 -71.6(3) . . . . ?
Co2 O17 V8 V7 108.2(3) . . . . ?
C2 N1 Co3' Co3 116.6(10) . . . . ?
Co33 N1 Co3' Co3 -95(3) . . . . ?
C2 N1 Co3' O16 -89.1(18) . . . . ?
Co33 N1 Co3' O16 59(3) . . . . ?
Co3 N1 Co3' O16 154(2) . . . . ?
C2 N1 Co3' N2 36.4(9) . . . . ?
Co33 N1 Co3' N2 -175(3) . . . . ?
Co3 N1 Co3' N2 -80.3(7) . . . . ?
C2 N1 Co3' O16 -177.7(8) . . . 2_556 ?
Co33 N1 Co3' O16 -29(3) . . . 2_556 ?
Co3 N1 Co3' O16 65.7(6) . . . 2_556 ?
Co33 N1 Co3' C2 148(3) . . . . ?
Co3 N1 Co3' C2 -116.6(10) . . . . ?
N1 Co3' Co3 Co33 137.7(17) . . . . ?
O16 Co3' Co3 Co33 -34.3(13) . . . . ?
N2 Co3' Co3 Co33 -132.6(14) . . . . ?
O16 Co3' Co3 Co33 49.0(13) 2_556 . . . ?
C2 Co3' Co3 Co33 -164.3(18) . . . . ?
N1 Co3' Co3 O25W -49.2(13) . . . . ?
O16 Co3' Co3 O25W 138.8(9) . . . . ?
N2 Co3' Co3 O25W 40.5(10) . . . . ?
O16 Co3' Co3 O25W -137.9(9) 2_556 . . . ?
C2 Co3' Co3 O25W 8.9(15) . . . . ?
N1 Co3' Co3 O16 88.7(7) . . . 2_556 ?
O16 Co3' Co3 O16 -83.29(15) . . . 2_556 ?
N2 Co3' Co3 O16 178.4(3) . . . 2_556 ?
C2 Co3' Co3 O16 146.7(8) . . . 2_556 ?
N1 Co3' Co3 O16 172.0(7) . . . . ?
N2 Co3' Co3 O16 -98.3(3) . . . . ?
O16 Co3' Co3 O16 83.29(15) 2_556 . . . ?
C2 Co3' Co3 O16 -130.0(9) . . . . ?
O16 Co3' Co3 N1 -172.0(7) . . . . ?
N2 Co3' Co3 N1 89.7(7) . . . . ?
O16 Co3' Co3 N1 -88.7(7) 2_556 . . . ?
C2 Co3' Co3 N1 58.0(9) . . . . ?
N1 Co3' Co3 N2 -89.7(7) . . . . ?
O16 Co3' Co3 N2 98.3(3) . . . . ?
O16 Co3' Co3 N2 -178.4(3) 2_556 . . . ?
C2 Co3' Co3 N2 -31.7(8) . . . . ?
N1 Co3' Co3 Co33 129.6(6) . . . 2_556 ?
O16 Co3' Co3 Co33 -42.4(2) . . . 2_556 ?
N2 Co3' Co3 Co33 -140.7(3) . . . 2_556 ?
O16 Co3' Co3 Co33 40.9(2) 2_556 . . 2_556 ?
C2 Co3' Co3 Co33 -172.4(8) . . . 2_556 ?
Si2 O14 Si1 O15 179.4(2) . . . . ?
Si2 O14 Si1 O9 57.6(3) . . . . ?
Si2 O14 Si1 O5 -60.1(3) . . . . ?
V7 O9 Si1 O14 -10.8(3) 2_557 . . . ?
V5 O9 Si1 O14 -171.2(2) . . . . ?
V7 O9 Si1 O15 -129.9(3) 2_557 . . . ?
V5 O9 Si1 O15 69.7(3) . . . . ?
V7 O9 Si1 O5 104.4(3) 2_557 . . . ?
V5 O9 Si1 O5 -56.0(3) . . . . ?
V2 O5 Si1 O14 11.9(3) . . . . ?
V3 O5 Si1 O14 172.4(2) . . . . ?
V2 O5 Si1 O15 129.9(2) . . . . ?
V3 O5 Si1 O15 -69.5(3) . . . . ?
V2 O5 Si1 O9 -104.1(2) . . . . ?
V3 O5 Si1 O9 56.5(3) . . . . ?
Co33 O16 Si2 O3 -168.1(4) . . . . ?
Co33 O16 Si2 O3 24.0(5) 2_556 . . . ?
Co3 O16 Si2 O3 -6.7(4) 2_556 . . . ?
Co3 O16 Si2 O3 161.0(2) . . . . ?
Co3' O16 Si2 O3 -168.5(3) . . . . ?
Co3' O16 Si2 O3 20.8(3) 2_556 . . . ?
Co33 O16 Si2 O11 -44.1(5) . . . 2_557 ?
Co33 O16 Si2 O11 148.1(4) 2_556 . . 2_557 ?
Co3 O16 Si2 O11 117.3(3) 2_556 . . 2_557 ?
Co3 O16 Si2 O11 -75.0(3) . . . 2_557 ?
Co3' O16 Si2 O11 -44.5(4) . . . 2_557 ?
Co3' O16 Si2 O11 144.9(3) 2_556 . . 2_557 ?
Co33 O16 Si2 O14 73.9(5) . . . . ?
Co33 O16 Si2 O14 -94.0(4) 2_556 . . . ?
Co3 O16 Si2 O14 -124.7(3) 2_556 . . . ?
Co3 O16 Si2 O14 43.0(3) . . . . ?
Co3' O16 Si2 O14 73.5(4) . . . . ?
Co3' O16 Si2 O14 -97.2(3) 2_556 . . . ?
V2 O3 Si2 O16 -130.7(2) . . . . ?
V1 O3 Si2 O16 69.8(3) . . . . ?
V2 O3 Si2 O11 103.0(3) . . . 2_557 ?
V1 O3 Si2 O11 -56.5(3) . . . 2_557 ?
V2 O3 Si2 O14 -9.7(3) . . . . ?
V1 O3 Si2 O14 -169.2(2) . . . . ?
Si1 O14 Si2 O16 -178.6(2) . . . . ?
Si1 O14 Si2 O3 59.0(3) . . . . ?
Si1 O14 Si2 O11 -56.1(3) . . . 2_557 ?
Co3' Co3 Co33 O16 140.8(15) . . . . ?
O16 Co3 Co33 O16 -89.6(3) 2_556 . . . ?
N1 Co3 Co33 O16 166.7(6) . . . . ?
N2 Co3 Co33 O16 93.5(4) . . . . ?
Co33 Co3 Co33 O16 -47.1(2) 2_556 . . . ?
Co3' Co3 Co33 N1 -25.9(11) . . . . ?
O16 Co3 Co33 N1 103.7(4) 2_556 . . . ?
O16 Co3 Co33 N1 -166.7(6) . . . . ?
N2 Co3 Co33 N1 -73.3(5) . . . . ?
Co33 Co3 Co33 N1 146.1(6) 2_556 . . . ?
Co3' Co3 Co33 O16 -129.6(13) . . . 2_556 ?
O16 Co3 Co33 O16 89.6(3) . . . 2_556 ?
N1 Co3 Co33 O16 -103.7(4) . . . 2_556 ?
N2 Co3 Co33 O16 -177.0(3) . . . 2_556 ?
Co33 Co3 Co33 O16 42.5(2) 2_556 . . 2_556 ?
Co3' Co3 Co33 Co33 -172.1(15) . . . 2_556 ?
O16 Co3 Co33 Co33 -42.5(2) 2_556 . . 2_556 ?
O16 Co3 Co33 Co33 47.1(2) . . . 2_556 ?
N1 Co3 Co33 Co33 -146.1(6) . . . 2_556 ?
N2 Co3 Co33 Co33 140.6(3) . . . 2_556 ?
Co3' Co3 Co33 Co3 -172.1(15) . . . 2_556 ?
O16 Co3 Co33 Co3 -42.5(2) 2_556 . . 2_556 ?
O16 Co3 Co33 Co3 47.1(2) . . . 2_556 ?
N1 Co3 Co33 Co3 -146.1(6) . . . 2_556 ?
N2 Co3 Co33 Co3 140.6(3) . . . 2_556 ?
Co33 Co3 Co33 Co3 0.000(0) 2_556 . . 2_556 ?
Si2 O16 Co33 Co3 -90.5(7) . . . . ?
Co33 O16 Co33 Co3 80.8(6) 2_556 . . . ?
Co3 O16 Co33 Co3 103.3(5) 2_556 . . . ?
Co3' O16 Co33 Co3 -88(3) . . . . ?
Co3' O16 Co33 Co3 82.2(6) 2_556 . . . ?
Si2 O16 Co33 N1 45.1(18) . . . . ?
Co33 O16 Co33 N1 -143.6(17) 2_556 . . . ?
Co3 O16 Co33 N1 -121.1(16) 2_556 . . . ?
Co3 O16 Co33 N1 135.6(19) . . . . ?
Co3' O16 Co33 N1 48(2) . . . . ?
Co3' O16 Co33 N1 -142.3(15) 2_556 . . . ?
Si2 O16 Co33 O16 -171.3(4) . . . 2_556 ?
Co33 O16 Co33 O16 0.000(1) 2_556 . . 2_556 ?
Co3 O16 Co33 O16 22.5(2) 2_556 . . 2_556 ?
Co3 O16 Co33 O16 -80.8(6) . . . 2_556 ?
Co3' O16 Co33 O16 -169(3) . . . 2_556 ?
Co3' O16 Co33 O16 1.4(4) 2_556 . . 2_556 ?
Si2 O16 Co33 Co33 -171.3(4) . . . 2_556 ?
Co3 O16 Co33 Co33 22.5(2) 2_556 . . 2_556 ?
Co3 O16 Co33 Co33 -80.8(6) . . . 2_556 ?
Co3' O16 Co33 Co33 -169(3) . . . 2_556 ?
Co3' O16 Co33 Co33 1.4(4) 2_556 . . 2_556 ?
Si2 O16 Co33 Co3 166.2(5) . . . 2_556 ?
Co33 O16 Co33 Co3 -22.5(2) 2_556 . . 2_556 ?
Co3 O16 Co33 Co3 -103.3(5) . . . 2_556 ?
Co3' O16 Co33 Co3 169(3) . . . 2_556 ?
Co3' O16 Co33 Co3 -21.13(18) 2_556 . . 2_556 ?
Co3' N1 Co33 Co3 63(3) . . . . ?
C2 N1 Co33 Co3 95.4(10) . . . . ?
Co3' N1 Co33 O16 -72(3) . . . . ?
C2 N1 Co33 O16 -39.7(19) . . . . ?
Co3 N1 Co33 O16 -135.0(19) . . . . ?
Co3' N1 Co33 O16 146(3) . . . 2_556 ?
C2 N1 Co33 O16 178.2(9) . . . 2_556 ?
Co3 N1 Co33 O16 82.8(6) . . . 2_556 ?
Co3' N1 Co33 Co33 160(4) . . . 2_556 ?
C2 N1 Co33 Co33 -168.0(11) . . . 2_556 ?
Co3 N1 Co33 Co33 96.7(12) . . . 2_556 ?
Co3' N1 Co33 Co3 -175(3) . . . 2_556 ?
C2 N1 Co33 Co3 -142.2(9) . . . 2_556 ?
Co3 N1 Co33 Co3 122.4(10) . . . 2_556 ?
